data_7008780
loop_
_publ_author_name
'Albrecht, Markus'
'Osetska, Olga'
'Fr\"ohlich, Roland'

_publ_section_title
;
 2-[(8-Hydroxyquinolinyl)methylene]hydrazinecarboxamide: expanding the
 coordination sphere of 8-hydroxyquinoline for coordination of
 rare-earth metal(iii) ions
;
_journal_issue 23
_journal_name_full 'Dalton Transactions'
_journal_page_first 3757
_journal_paper_doi 10.1039/b507621h
_journal_year 2005
_chemical_formula_sum 'C12 H14 Cl3 Ho N4 O3'
_chemical_formula_weight 533.55
_chemical_name_systematic
;
?
;
_space_group_IT_number 14
_symmetry_cell_setting monoclinic
_symmetry_space_group_name_Hall '-P 2yn'
_symmetry_space_group_name_H-M 'P 1 21/n 1'
_atom_sites_solution_hydrogens 'at O3 and N from difmap, other geom'
_atom_sites_solution_primary direct
_atom_sites_solution_secondary difmap
_audit_creation_method SHELXL-97
_cell_angle_alpha 90.00
_cell_angle_beta 95.35(1)
_cell_angle_gamma 90.00
_cell_formula_units_Z 4
_cell_length_a 8.001(1)
_cell_length_b 19.276(1)
_cell_length_c 11.010(1)
_cell_measurement_temperature 198(2)
_cell_volume 1690.6(3)
_computing_cell_refinement 'Collect (Nonius B.V., 1998)'
_computing_data_collection 'Collect (Nonius B.V., 1998)'
_computing_data_reduction 'Denzo-SMN (Otwinowski & Minor, 1997)'
_computing_molecular_graphics 'SCHAKAL (Keller, 1997)'
_computing_publication_material 'SHELXL-97 (Sheldrick, 1997)'
_computing_structure_refinement 'SHELXL-97 (Sheldrick, 1997)'
_computing_structure_solution 'SHELXS-97 (Sheldrick, 1990)'
_diffrn_ambient_temperature 198(2)
_diffrn_measured_fraction_theta_full 0.992
_diffrn_measured_fraction_theta_max 0.992
_diffrn_measurement_device_type 'Nonius KappaCCD'
_diffrn_measurement_method '\w and \f scans'
_diffrn_radiation_monochromator graphite
_diffrn_radiation_source 'rotating anode Nonius FR591'
_diffrn_radiation_type MoK\a
_diffrn_radiation_wavelength 0.71073
_diffrn_reflns_av_R_equivalents 0.0532
_diffrn_reflns_av_sigmaI/netI 0.0385
_diffrn_reflns_limit_h_max 9
_diffrn_reflns_limit_h_min -10
_diffrn_reflns_limit_k_max 23
_diffrn_reflns_limit_k_min -25
_diffrn_reflns_limit_l_max 13
_diffrn_reflns_limit_l_min -14
_diffrn_reflns_number 10619
_diffrn_reflns_theta_full 27.88
_diffrn_reflns_theta_max 27.88
_diffrn_reflns_theta_min 2.11
_exptl_absorpt_coefficient_mu 5.171
_exptl_absorpt_correction_T_max 0.6824
_exptl_absorpt_correction_T_min 0.2043
_exptl_absorpt_correction_type empirical
_exptl_absorpt_process_details 'SORTAV (Blessing, 1995 & 1997)'
_exptl_crystal_colour yellow
_exptl_crystal_density_diffrn 2.096
_exptl_crystal_density_method 'not measured'
_exptl_crystal_description plate
_exptl_crystal_F_000 1024
_exptl_crystal_size_max 0.45
_exptl_crystal_size_mid 0.45
_exptl_crystal_size_min 0.08
_refine_diff_density_max 2.531
_refine_diff_density_min -2.404
_refine_diff_density_rms 0.222
_refine_ls_extinction_coef 0.0052(6)
_refine_ls_extinction_expression Fc^*^=kFc[1+0.001xFc^2^\l^3^/sin(2\q)]^-1/4^
_refine_ls_extinction_method SHELXL
_refine_ls_goodness_of_fit_ref 1.083
_refine_ls_hydrogen_treatment mixed
_refine_ls_matrix_type full
_refine_ls_number_parameters 219
_refine_ls_number_reflns 4012
_refine_ls_number_restraints 0
_refine_ls_restrained_S_all 1.083
_refine_ls_R_factor_all 0.0393
_refine_ls_R_factor_gt 0.0380
_refine_ls_shift/su_max 0.002
_refine_ls_shift/su_mean 0.000
_refine_ls_structure_factor_coef Fsqd
_refine_ls_weighting_details 'calc w=1/[\s^2^(Fo^2^)+(0.0710P)^2^+1.4685P] where P=(Fo^2^+2Fc^2^)/3'
_refine_ls_weighting_scheme calc
_refine_ls_wR_factor_gt 0.1018
_refine_ls_wR_factor_ref 0.1031
_reflns_number_gt 3823
_reflns_number_total 4012
_reflns_threshold_expression >2sigma(I)
_cod_data_source_file b507621h.txt
_cod_data_source_block fro3168
_cod_original_sg_symbol_H-M P21/n
_cod_database_code 7008780

loop_
_symmetry_equiv_pos_as_xyz
'x, y, z'
'-x+1/2, y+1/2, -z+1/2'
'-x, -y, -z'
'x-1/2, -y-1/2, z-1/2'

loop_
_atom_site_label
_atom_site_type_symbol
_atom_site_fract_x
_atom_site_fract_y
_atom_site_fract_z
_atom_site_U_iso_or_equiv
_atom_site_adp_type
_atom_site_occupancy
_atom_site_symmetry_multiplicity
_atom_site_calc_flag
_atom_site_refinement_flags
_atom_site_disorder_assembly
_atom_site_disorder_group
Ho Ho 0.765687(18) 0.139510(8) 0.858254(13) 0.02179(11) Uani 1 1 d . . .
Cl1 Cl 0.86284(13) 0.17719(6) 0.65190(9) 0.0362(2) Uani 1 1 d . . .
Cl2 Cl 0.64622(11) 0.07189(5) 1.04132(8) 0.02799(19) Uani 1 1 d . . .
Cl3 Cl 0.64633(12) 0.25451(5) 0.93276(9) 0.0316(2) Uani 1 1 d . . .
N1 N 0.7039(4) 0.02752(16) 0.7577(3) 0.0230(6) Uani 1 1 d . . .
C2 C 0.5495(4) 0.0157(2) 0.7016(3) 0.0254(7) Uani 1 1 d . . .
C3 C 0.4304(5) 0.0704(2) 0.7015(3) 0.0265(7) Uani 1 1 d . . .
O3 O 0.4868(4) 0.12966(15) 0.7599(3) 0.0294(6) Uani 1 1 d . . .
H3 H 0.398(10) 0.173(5) 0.723(7) 0.08(2) Uiso 1 1 d . . .
C4 C 0.2722(5) 0.0615(3) 0.6454(3) 0.0339(8) Uani 1 1 d . . .
H4 H 0.1918 0.0978 0.6446 0.041 Uiso 1 1 calc R . .
C5 C 0.2302(5) -0.0031(3) 0.5882(4) 0.0387(9) Uani 1 1 d . . .
H5 H 0.1200 -0.0093 0.5496 0.046 Uiso 1 1 calc R . .
C6 C 0.3406(5) -0.0560(2) 0.5865(4) 0.0356(9) Uani 1 1 d . . .
H6 H 0.3081 -0.0983 0.5467 0.043 Uiso 1 1 calc R . .
C7 C 0.5041(5) -0.0481(2) 0.6439(3) 0.0288(7) Uani 1 1 d . . .
C8 C 0.6270(5) -0.0997(2) 0.6465(4) 0.0325(8) Uani 1 1 d . . .
H8 H 0.6015 -0.1433 0.6090 0.039 Uiso 1 1 calc R . .
C9 C 0.7848(5) -0.0876(2) 0.7033(3) 0.0301(8) Uani 1 1 d . . .
H9 H 0.8692 -0.1223 0.7055 0.036 Uiso 1 1 calc R . .
C10 C 0.8182(5) -0.02243(19) 0.7581(3) 0.0253(7) Uani 1 1 d . . .
C11 C 0.9834(4) -0.0060(2) 0.8194(3) 0.0260(7) Uani 1 1 d . . .
H11 H 1.0741 -0.0380 0.8219 0.031 Uiso 1 1 calc R . .
N12 N 0.9988(3) 0.05381(16) 0.8697(3) 0.0233(6) Uani 1 1 d . . .
N13 N 1.1486(4) 0.07471(18) 0.9279(3) 0.0275(7) Uani 1 1 d . . .
H13 H 1.218(6) 0.054(3) 0.933(4) 0.020(11) Uiso 1 1 d . . .
C14 C 1.1475(5) 0.13955(17) 0.9764(4) 0.0245(8) Uani 1 1 d . . .
O15 O 1.0127(3) 0.17394(15) 0.9669(3) 0.0303(6) Uani 1 1 d . . .
N16 N 1.2888(4) 0.1638(2) 1.0302(3) 0.0315(7) Uani 1 1 d . . .
H16A H 1.2891 0.2032 1.0626 0.038 Uiso 1 1 d R . .
H16B H 1.3913 0.1366 1.0218 0.038 Uiso 1 1 d R . .
O17 O 0.3016(7) 0.2304(3) 0.7025(4) 0.0845(18) Uani 1 1 d . . .
H17 H 0.3007 0.2436 0.6297 0.127 Uiso 1 1 calc R . .
C18 C 0.2418(7) 0.2827(3) 0.7713(5) 0.0464(11) Uani 1 1 d . . .
H18A H 0.3046 0.2832 0.8521 0.070 Uiso 1 1 calc R . .
H18B H 0.1226 0.2748 0.7801 0.070 Uiso 1 1 calc R . .
H18C H 0.2556 0.3273 0.7308 0.070 Uiso 1 1 calc R . .

loop_
_atom_site_aniso_label
_atom_site_aniso_U_11
_atom_site_aniso_U_22
_atom_site_aniso_U_33
_atom_site_aniso_U_23
_atom_site_aniso_U_13
_atom_site_aniso_U_12
Ho 0.01875(14) 0.02275(15) 0.02357(14) 0.00073(5) 0.00039(8) 0.00133(5)
Cl1 0.0381(5) 0.0408(5) 0.0302(4) 0.0075(4) 0.0070(4) -0.0031(4)
Cl2 0.0271(4) 0.0288(4) 0.0282(4) 0.0047(3) 0.0028(3) 0.0033(3)
Cl3 0.0310(5) 0.0261(4) 0.0373(5) -0.0013(3) 0.0010(4) 0.0050(3)
N1 0.0199(13) 0.0273(15) 0.0213(13) 0.0000(11) -0.0007(10) 0.0001(11)
C2 0.0227(16) 0.0336(19) 0.0194(15) 0.0012(13) -0.0006(12) -0.0037(14)
C3 0.0234(16) 0.0338(19) 0.0217(15) 0.0009(13) -0.0015(13) -0.0001(14)
O3 0.0230(13) 0.0313(13) 0.0324(14) -0.0021(11) -0.0047(11) 0.0052(11)
C4 0.0212(16) 0.050(2) 0.0298(19) 0.0027(16) -0.0031(13) -0.0024(17)
C5 0.0279(18) 0.056(3) 0.0303(19) 0.0022(18) -0.0067(15) -0.0115(18)
C6 0.033(2) 0.044(2) 0.0277(17) -0.0024(16) -0.0043(15) -0.0123(17)
C7 0.0287(17) 0.036(2) 0.0213(15) -0.0004(14) 0.0014(13) -0.0066(15)
C8 0.042(2) 0.0270(18) 0.0285(17) -0.0025(14) 0.0012(15) -0.0063(16)
C9 0.0328(19) 0.0281(18) 0.0291(17) -0.0028(14) 0.0012(14) 0.0002(15)
C10 0.0276(17) 0.0265(17) 0.0218(15) 0.0002(12) 0.0023(13) 0.0015(14)
C11 0.0225(15) 0.0276(17) 0.0277(16) 0.0017(13) 0.0016(13) 0.0049(13)
N12 0.0177(13) 0.0286(15) 0.0234(13) 0.0019(11) 0.0013(10) -0.0001(11)
N13 0.0180(15) 0.0315(17) 0.0318(16) -0.0008(13) -0.0047(12) 0.0026(13)
C14 0.0213(18) 0.028(2) 0.0233(17) 0.0032(12) 0.0002(14) 0.0002(12)
O15 0.0203(12) 0.0317(14) 0.0377(14) -0.0060(11) -0.0031(10) 0.0023(10)
N16 0.0205(14) 0.0346(18) 0.0380(17) -0.0039(14) -0.0036(12) -0.0011(13)
O17 0.116(4) 0.076(3) 0.053(2) -0.021(2) -0.042(3) 0.063(3)
C18 0.048(3) 0.040(2) 0.048(3) 0.003(2) -0.011(2) 0.010(2)

loop_
_atom_type_symbol
_atom_type_description
_atom_type_scat_dispersion_real
_atom_type_scat_dispersion_imag
_atom_type_scat_source
C C 0.0033 0.0016 'International Tables Vol C Tables 4.2.6.8 and 6.1.1.4'
H H 0.0000 0.0000 'International Tables Vol C Tables 4.2.6.8 and 6.1.1.4'
N N 0.0061 0.0033 'International Tables Vol C Tables 4.2.6.8 and 6.1.1.4'
O O 0.0106 0.0060 'International Tables Vol C Tables 4.2.6.8 and 6.1.1.4'
Cl Cl 0.1484 0.1585 'International Tables Vol C Tables 4.2.6.8 and 6.1.1.4'
Ho Ho -0.2175 4.6783 'International Tables Vol C Tables 4.2.6.8 and 6.1.1.4'

loop_
_geom_angle_atom_site_label_1
_geom_angle_atom_site_label_2
_geom_angle_atom_site_label_3
_geom_angle
_geom_angle_site_symmetry_1
_geom_angle_site_symmetry_3
_geom_angle_publ_flag
O15 Ho O3 166.61(10) . . ?
O15 Ho N1 127.78(10) . . ?
O3 Ho N1 65.58(10) . . ?
O15 Ho N12 64.10(10) . . ?
O3 Ho N12 129.28(10) . . ?
N1 Ho N12 63.71(10) . . ?
O15 Ho Cl1 93.55(8) . . ?
O3 Ho Cl1 88.20(8) . . ?
N1 Ho Cl1 85.11(7) . . ?
N12 Ho Cl1 86.86(7) . . ?
O15 Ho Cl3 84.98(7) . . ?
O3 Ho Cl3 81.65(7) . . ?
N1 Ho Cl3 146.58(7) . . ?
N12 Ho Cl3 148.63(7) . . ?
Cl1 Ho Cl3 100.93(3) . . ?
O15 Ho Cl2 95.69(8) . . ?
O3 Ho Cl2 85.30(8) . . ?
N1 Ho Cl2 80.73(7) . . ?
N12 Ho Cl2 87.53(7) . . ?
Cl1 Ho Cl2 165.82(3) . . ?
Cl3 Ho Cl2 90.59(3) . . ?
C10 N1 C2 118.8(3) . . ?
C10 N1 Ho 121.8(2) . . ?
C2 N1 Ho 119.5(2) . . ?
N1 C2 C7 122.5(3) . . ?
N1 C2 C3 117.5(3) . . ?
C7 C2 C3 120.0(3) . . ?
C4 C3 O3 124.6(4) . . ?
C4 C3 C2 120.0(4) . . ?
O3 C3 C2 115.3(3) . . ?
C3 O3 Ho 122.1(2) . . ?
C3 C4 C5 118.8(4) . . ?
C6 C5 C4 122.7(4) . . ?
C5 C6 C7 119.6(4) . . ?
C8 C7 C6 123.7(4) . . ?
C8 C7 C2 117.3(3) . . ?
C6 C7 C2 119.0(4) . . ?
C9 C8 C7 120.1(4) . . ?
C8 C9 C10 118.5(4) . . ?
N1 C10 C9 122.8(3) . . ?
N1 C10 C11 116.0(3) . . ?
C9 C10 C11 121.2(3) . . ?
N12 C11 C10 116.2(3) . . ?
C11 N12 N13 120.9(3) . . ?
C11 N12 Ho 122.4(2) . . ?
N13 N12 Ho 116.7(2) . . ?
C14 N13 N12 114.7(3) . . ?
O15 C14 N16 123.0(3) . . ?
O15 C14 N13 119.2(3) . . ?
N16 C14 N13 117.8(4) . . ?
C14 O15 Ho 125.1(2) . . ?

loop_
_geom_bond_atom_site_label_1
_geom_bond_atom_site_label_2
_geom_bond_distance
_geom_bond_site_symmetry_2
_geom_bond_publ_flag
Ho O15 2.310(3) . ?
Ho O3 2.395(3) . ?
Ho N1 2.455(3) . ?
Ho N12 2.486(3) . ?
Ho Cl1 2.5735(10) . ?
Ho Cl3 2.5778(9) . ?
Ho Cl2 2.6522(9) . ?
N1 C10 1.328(5) . ?
N1 C2 1.348(4) . ?
C2 C7 1.416(5) . ?
C2 C3 1.420(5) . ?
C3 C4 1.367(5) . ?
C3 O3 1.367(5) . ?
C4 C5 1.421(7) . ?
C5 C6 1.350(7) . ?
C6 C7 1.408(5) . ?
C7 C8 1.398(6) . ?
C8 C9 1.376(6) . ?
C9 C10 1.408(5) . ?
C10 C11 1.461(5) . ?
C11 N12 1.280(5) . ?
N12 N13 1.366(4) . ?
N13 C14 1.359(5) . ?
C14 O15 1.262(5) . ?
C14 N16 1.313(5) . ?
O17 C18 1.372(6) . ?

loop_
_geom_torsion_atom_site_label_1
_geom_torsion_atom_site_label_2
_geom_torsion_atom_site_label_3
_geom_torsion_atom_site_label_4
_geom_torsion
_geom_torsion_site_symmetry_1
_geom_torsion_site_symmetry_2
_geom_torsion_site_symmetry_3
_geom_torsion_site_symmetry_4
_geom_torsion_publ_flag
O15 Ho N1 C10 -1.5(3) . . . . ?
O3 Ho N1 C10 179.4(3) . . . . ?
N12 Ho N1 C10 0.3(2) . . . . ?
Cl1 Ho N1 C10 89.2(3) . . . . ?
Cl3 Ho N1 C10 -168.4(2) . . . . ?
Cl2 Ho N1 C10 -91.6(3) . . . . ?
O15 Ho N1 C2 177.7(2) . . . . ?
O3 Ho N1 C2 -1.3(2) . . . . ?
N12 Ho N1 C2 179.5(3) . . . . ?
Cl1 Ho N1 C2 -91.6(2) . . . . ?
Cl3 Ho N1 C2 10.9(3) . . . . ?
Cl2 Ho N1 C2 87.7(2) . . . . ?
C10 N1 C2 C7 0.5(5) . . . . ?
Ho N1 C2 C7 -178.7(3) . . . . ?
C10 N1 C2 C3 -179.4(3) . . . . ?
Ho N1 C2 C3 1.4(4) . . . . ?
N1 C2 C3 C4 179.6(3) . . . . ?
C7 C2 C3 C4 -0.3(5) . . . . ?
N1 C2 C3 O3 -0.3(5) . . . . ?
C7 C2 C3 O3 179.8(3) . . . . ?
C4 C3 O3 Ho 179.1(3) . . . . ?
C2 C3 O3 Ho -1.0(4) . . . . ?
O15 Ho O3 C3 -175.5(4) . . . . ?
N1 Ho O3 C3 1.2(3) . . . . ?
N12 Ho O3 C3 2.2(3) . . . . ?
Cl1 Ho O3 C3 86.7(3) . . . . ?
Cl3 Ho O3 C3 -172.0(3) . . . . ?
Cl2 Ho O3 C3 -80.7(3) . . . . ?
O3 C3 C4 C5 -179.9(4) . . . . ?
C2 C3 C4 C5 0.2(6) . . . . ?
C3 C4 C5 C6 -0.3(6) . . . . ?
C4 C5 C6 C7 0.5(6) . . . . ?
C5 C6 C7 C8 -179.8(4) . . . . ?
C5 C6 C7 C2 -0.5(6) . . . . ?
N1 C2 C7 C8 -0.2(5) . . . . ?
C3 C2 C7 C8 179.7(3) . . . . ?
N1 C2 C7 C6 -179.5(3) . . . . ?
C3 C2 C7 C6 0.4(5) . . . . ?
C6 C7 C8 C9 179.2(4) . . . . ?
C2 C7 C8 C9 -0.1(6) . . . . ?
C7 C8 C9 C10 0.1(6) . . . . ?
C2 N1 C10 C9 -0.6(5) . . . . ?
Ho N1 C10 C9 178.6(3) . . . . ?
C2 N1 C10 C11 179.4(3) . . . . ?
Ho N1 C10 C11 -1.3(4) . . . . ?
C8 C9 C10 N1 0.3(6) . . . . ?
C8 C9 C10 C11 -179.7(3) . . . . ?
N1 C10 C11 N12 2.2(5) . . . . ?
C9 C10 C11 N12 -177.8(3) . . . . ?
C10 C11 N12 N13 -179.1(3) . . . . ?
C10 C11 N12 Ho -2.1(4) . . . . ?
O15 Ho N12 C11 179.5(3) . . . . ?
O3 Ho N12 C11 0.0(3) . . . . ?
N1 Ho N12 C11 1.0(3) . . . . ?
Cl1 Ho N12 C11 -85.1(3) . . . . ?
Cl3 Ho N12 C11 169.0(2) . . . . ?
Cl2 Ho N12 C11 81.9(3) . . . . ?
O15 Ho N12 N13 -3.4(2) . . . . ?
O3 Ho N12 N13 177.2(2) . . . . ?
N1 Ho N12 N13 178.2(3) . . . . ?
Cl1 Ho N12 N13 92.1(2) . . . . ?
Cl3 Ho N12 N13 -13.9(3) . . . . ?
Cl2 Ho N12 N13 -101.0(2) . . . . ?
C11 N12 N13 C14 179.6(3) . . . . ?
Ho N12 N13 C14 2.4(4) . . . . ?
N12 N13 C14 O15 1.5(5) . . . . ?
N12 N13 C14 N16 -177.8(3) . . . . ?
N16 C14 O15 Ho 173.9(3) . . . . ?
N13 C14 O15 Ho -5.4(5) . . . . ?
O3 Ho O15 C14 -177.2(4) . . . . ?
N1 Ho O15 C14 6.5(4) . . . . ?
N12 Ho O15 C14 4.7(3) . . . . ?
Cl1 Ho O15 C14 -80.1(3) . . . . ?
Cl3 Ho O15 C14 179.2(3) . . . . ?
Cl2 Ho O15 C14 89.2(3) . . . . ?
